data_2216318
loop_
_publ_author_name
'P. Ramesh'
'S. Murugavel'
'A. Subbiah Pandi'
'Ramalingam Murugan'
'S. Sriman Narayanan'

_publ_section_title
(2<i>E</i>)-3-(2-Chlorophenyl)-1-[1'-(2-chlorophenyl)indoline-3-spiro-3'-perhydropyrrolo[1,2-<i>a</i>]indol-2'-yl]prop-2-en-1-one
_journal_coeditor_code BT2616
_journal_issue 12
_journal_name_full 'Acta Crystallographica Section E'
_journal_page_first o4851
_journal_page_last o4851
_journal_paper_doi 10.1107/S1600536807059661
_journal_volume 63
_journal_year 2007
_chemical_formula_iupac 'C33 H30 Cl2 N2 O2'
_chemical_formula_moiety 'C33 H30 Cl2 N2 O2'
_chemical_formula_sum 'C33 H30 Cl2 N2 O2'
_chemical_formula_weight 557.49
_chemical_name_common
;
(2E)-4-(2-chlorophenyl)-1-[(spiro-3'-indolino)-1-(2-
chlorophenyl)decahydro-1H-pyrrolo[1,2-a]indol-2-yl]but-2-en-1-one
;
_chemical_name_systematic
;
(2E)-3-(2-Chlorophenyl)-1-[1'-(2-chlorophenyl)indoline-3-spiro-3'-
perhydropyrrolo[1,2-<i>a</i>]indol-2'-yl]prop-2-en-1-one
;
_space_group_IT_number 15
_symmetry_cell_setting monoclinic
_symmetry_space_group_name_Hall '-C 2yc'
_symmetry_space_group_name_H-M 'C 1 2/c 1'
_atom_sites_solution_hydrogens geom
_atom_sites_solution_primary direct
_atom_sites_solution_secondary difmap
_audit_creation_method SHELXL-97
_cell_angle_alpha 90.00
_cell_angle_beta 100.912(3)
_cell_angle_gamma 90.00
_cell_formula_units_Z 8
_cell_length_a 24.8293(16)
_cell_length_b 9.6387(6)
_cell_length_c 24.0094(17)
_cell_measurement_reflns_used 10569
_cell_measurement_temperature 293(2)
_cell_volume 5642.1(6)
_computing_cell_refinement 'APEX2 (Bruker, 2004)'
_computing_data_collection 'APEX2 (Bruker, 2004)'
_computing_data_reduction 'SAINT (Bruker, 2004)'
_computing_molecular_graphics 'ORTEP-3 (Farrugia, 1997)'
_computing_publication_material 'SHELXL97 (Sheldrick, 1997) and  PLATON  (Spek, 2003)'
_computing_structure_refinement 'SHELXL97 (Sheldrick, 1997)'
_computing_structure_solution 'SHELXS97 (Sheldrick, 1997)'
_diffrn_ambient_temperature 293(2)
_diffrn_measured_fraction_theta_full 0.999
_diffrn_measured_fraction_theta_max 0.996
_diffrn_measurement_device_type 'Bruker APEXII CCD area-detector diffractometer'
_diffrn_measurement_method '\w scans'
_diffrn_radiation_monochromator graphite
_diffrn_radiation_source 'fine-focus sealed tube'
_diffrn_radiation_type MoK\a
_diffrn_radiation_wavelength 0.71073
_diffrn_reflns_av_R_equivalents 0.0314
_diffrn_reflns_av_sigmaI/netI 0.0338
_diffrn_reflns_limit_h_max 34
_diffrn_reflns_limit_h_min -33
_diffrn_reflns_limit_k_max 13
_diffrn_reflns_limit_k_min -13
_diffrn_reflns_limit_l_max 30
_diffrn_reflns_limit_l_min -33
_diffrn_reflns_number 35182
_diffrn_reflns_theta_full 25.00
_diffrn_reflns_theta_max 29.88
_diffrn_reflns_theta_min 1.67
_diffrn_standards_decay_% 0
_diffrn_standards_interval_time 0
_diffrn_standards_number 0
_exptl_absorpt_coefficient_mu 0.264
_exptl_absorpt_correction_T_max 0.954
_exptl_absorpt_correction_T_min 0.939
_exptl_absorpt_correction_type multi-scan
_exptl_absorpt_process_details '(SADABS;  Bruker, 2004)'
_exptl_crystal_colour colourless
_exptl_crystal_density_diffrn 1.313
_exptl_crystal_density_method 'not measured'
_exptl_crystal_description block
_exptl_crystal_F_000 2336
_exptl_crystal_size_max 0.24
_exptl_crystal_size_mid 0.20
_exptl_crystal_size_min 0.18
_refine_diff_density_max 0.651
_refine_diff_density_min -0.600
_refine_ls_extinction_method none
_refine_ls_goodness_of_fit_ref 1.023
_refine_ls_hydrogen_treatment refall
_refine_ls_matrix_type full
_refine_ls_number_parameters 472
_refine_ls_number_reflns 8131
_refine_ls_number_restraints 0
_refine_ls_restrained_S_all 1.023
_refine_ls_R_factor_all 0.0884
_refine_ls_R_factor_gt 0.0520
_refine_ls_shift/su_max 0.016
_refine_ls_shift/su_mean 0.003
_refine_ls_structure_factor_coef Fsqd
_refine_ls_weighting_details 'calc w=1/[\s^2^(Fo^2^)+(0.0809P)^2^+3.0845P] where P=(Fo^2^+2Fc^2^)/3'
_refine_ls_weighting_scheme calc
_refine_ls_wR_factor_gt 0.1404
_refine_ls_wR_factor_ref 0.1642
_reflns_number_gt 5246
_reflns_number_total 8131
_reflns_threshold_expression I>2\s(I)
_cod_data_source_file bt2616.cif
_cod_data_source_block I
_cod_original_sg_symbol_H-M C2/c
_cod_database_code 2216318
_cod_database_fobs_code 2216318

loop_
_symmetry_equiv_pos_as_xyz
'x, y, z'
'-x, y, -z+1/2'
'x+1/2, y+1/2, z'
'-x+1/2, y+1/2, -z+1/2'
'-x, -y, -z'
'x, -y, z-1/2'
'-x+1/2, -y+1/2, -z'
'x+1/2, -y+1/2, z-1/2'

loop_
_atom_site_type_symbol
_atom_site_label
_atom_site_fract_x
_atom_site_fract_y
_atom_site_fract_z
_atom_site_U_iso_or_equiv
_atom_site_adp_type
_atom_site_calc_flag
_atom_site_occupancy
Cl Cl1 0.08524(3) 0.95549(7) 0.15832(3) 0.06593(18) Uani d 1
Cl Cl2 0.40447(3) 1.11218(10) 0.05770(4) 0.0987(3) Uani d 1
O O1 0.22538(6) 0.81919(14) 0.23356(6) 0.0487(3) Uani d 1
O O2 0.30791(6) 0.82469(18) 0.06638(6) 0.0594(4) Uani d 1
N N1 0.33152(6) 0.96102(12) 0.24171(5) 0.0296(3) Uani d 1
C C2 0.31207(6) 0.85115(15) 0.20058(6) 0.0289(3) Uani d 1
C C3 0.28838(7) 0.93942(16) 0.14758(6) 0.0301(3) Uani d 1
H H3 0.2558(7) 0.9847(18) 0.1567(7) 0.029(4) Uiso d 1
C C4 0.33421(7) 1.04669(15) 0.14776(7) 0.0309(3) Uani d 1
H H4 0.3649(7) 1.0012(19) 0.1358(7) 0.030(4) Uiso d 1
C C5 0.34852(7) 1.08439(15) 0.21083(7) 0.0313(3) Uani d 1
H H5 0.3254(7) 1.1636(18) 0.2160(7) 0.028(4) Uiso d 1
C C6 0.40806(8) 1.1131(2) 0.23944(8) 0.0429(4) Uani d 1
H H6A 0.4345(8) 1.054(2) 0.2238(8) 0.040(5) Uiso d 1
H H6B 0.4189(9) 1.213(2) 0.2369(9) 0.054(6) Uiso d 1
C C7 0.40712(8) 1.06498(19) 0.29989(8) 0.0401(4) Uani d 1
H H7 0.3823(8) 1.128(2) 0.3149(8) 0.036(5) Uiso d 1
C C8 0.45964(10) 1.0451(3) 0.34284(10) 0.0556(5) Uani d 1
H H8A 0.4788(11) 1.133(3) 0.3502(12) 0.075(8) Uiso d 1
H H8B 0.4822(9) 0.977(2) 0.3284(9) 0.054(6) Uiso d 1
C C9 0.44547(12) 0.9898(3) 0.39755(10) 0.0644(6) Uani d 1
H H9A 0.4801(13) 0.973(3) 0.4237(13) 0.092(9) Uiso d 1
H H9B 0.4235(12) 1.061(3) 0.4127(12) 0.084(9) Uiso d 1
C C10 0.41086(13) 0.8586(3) 0.38859(11) 0.0681(7) Uani d 1
H H10A 0.4327(10) 0.783(3) 0.3784(10) 0.065(7) Uiso d 1
H H10B 0.4016(11) 0.824(3) 0.4235(13) 0.078(8) Uiso d 1
C C11 0.35993(11) 0.8740(3) 0.34230(9) 0.0572(6) Uani d 1
H H11A 0.3420(11) 0.784(3) 0.3330(11) 0.070(7) Uiso d 1
H H11B 0.3351(11) 0.942(3) 0.3543(11) 0.075(8) Uiso d 1
C C12 0.37641(7) 0.92858(17) 0.28916(7) 0.0357(4) Uani d 1
H H12 0.4018(8) 0.861(2) 0.2767(8) 0.037(5) Uiso d 1
C C13 0.35180(7) 0.73744(16) 0.19144(7) 0.0329(3) Uani d 1
C C14 0.40243(8) 0.74020(19) 0.17579(9) 0.0441(4) Uani d 1
H H14 0.4169(8) 0.823(2) 0.1667(9) 0.046(5) Uiso d 1
C C15 0.43018(10) 0.6167(2) 0.17180(10) 0.0572(6) Uani d 1
H H15 0.4648(11) 0.619(2) 0.1589(10) 0.064(7) Uiso d 1
C C16 0.40719(11) 0.4924(2) 0.18328(11) 0.0636(7) Uani d 1
H H16 0.4268(11) 0.410(3) 0.1833(11) 0.075(8) Uiso d 1
C C17 0.35686(10) 0.4872(2) 0.19983(10) 0.0549(5) Uani d 1
H H17 0.3410(10) 0.406(3) 0.2082(11) 0.067(7) Uiso d 1
C C18 0.32983(8) 0.61061(16) 0.20366(7) 0.0374(4) Uani d 1
N N19 0.27867(7) 0.63167(15) 0.21980(7) 0.0405(4) Uani d 1
H H19 0.2591(9) 0.568(2) 0.2314(9) 0.046(6) Uiso d 1
C C20 0.26575(7) 0.76780(16) 0.22028(7) 0.0334(3) Uani d 1
C C21 0.27287(7) 0.85917(18) 0.09258(7) 0.0368(4) Uani d 1
C C22 0.21529(8) 0.8265(2) 0.06962(8) 0.0427(4) Uani d 1
H H22 0.2098(8) 0.770(2) 0.0357(9) 0.052(6) Uiso d 1
C C23 0.17201(8) 0.8731(2) 0.08916(8) 0.0442(4) Uani d 1
H H23 0.1781(8) 0.923(2) 0.1225(10) 0.050(6) Uiso d 1
C C24 0.11472(8) 0.8535(2) 0.06237(8) 0.0446(4) Uani d 1
C C25 0.10014(10) 0.8012(3) 0.00719(10) 0.0582(6) Uani d 1
H H25 0.1293(11) 0.769(3) -0.0099(11) 0.078(8) Uiso d 1
C C26 0.04625(10) 0.7835(3) -0.01841(11) 0.0657(6) Uani d 1
H H26 0.0361(11) 0.749(3) -0.0580(12) 0.076(8) Uiso d 1
C C27 0.00531(11) 0.8181(3) 0.00991(11) 0.0657(7) Uani d 1
H H27 -0.0299(13) 0.807(3) -0.0057(13) 0.093(10) Uiso d 1
C C28 0.01747(9) 0.8710(3) 0.06405(11) 0.0587(6) Uani d 1
H H28 -0.0107(10) 0.894(2) 0.0856(10) 0.057(6) Uiso d 1
C C29 0.07196(8) 0.8891(2) 0.08982(9) 0.0466(4) Uani d 1
C C30 0.31806(7) 1.16913(17) 0.10870(7) 0.0370(4) Uani d 1
C C31 0.27304(10) 1.2499(2) 0.11304(10) 0.0568(6) Uani d 1
H H31 0.2548(10) 1.227(3) 0.1423(11) 0.076(8) Uiso d 1
C C32 0.25854(14) 1.3647(3) 0.07904(13) 0.0795(9) Uani d 1
H H32 0.2294(12) 1.415(3) 0.0855(12) 0.080(9) Uiso d 1
C C33 0.28963(14) 1.4019(3) 0.04007(13) 0.0836(9) Uani d 1
H H33 0.2787(14) 1.478(4) 0.0178(15) 0.111(11) Uiso d 1
C C34 0.33413(13) 1.3252(3) 0.03449(12) 0.0757(8) Uani d 1
H H34 0.3565(13) 1.349(3) 0.0109(14) 0.100(10) Uiso d 1
C C35 0.34795(9) 1.2089(2) 0.06815(9) 0.0523(5) Uani d 1

loop_
_atom_site_aniso_label
_atom_site_aniso_U_11
_atom_site_aniso_U_22
_atom_site_aniso_U_33
_atom_site_aniso_U_12
_atom_site_aniso_U_13
_atom_site_aniso_U_23
Cl1 0.0649(4) 0.0765(4) 0.0587(3) 0.0066(3) 0.0176(3) -0.0165(3)
Cl2 0.0773(5) 0.1266(7) 0.1101(6) 0.0276(4) 0.0634(4) 0.0608(5)
O1 0.0472(8) 0.0453(7) 0.0614(9) -0.0026(6) 0.0300(7) 0.0027(6)
O2 0.0513(8) 0.0846(11) 0.0458(8) -0.0024(7) 0.0181(7) -0.0272(7)
N1 0.0393(7) 0.0239(6) 0.0263(6) -0.0026(5) 0.0081(5) 0.0006(5)
C2 0.0352(8) 0.0245(7) 0.0296(8) -0.0024(6) 0.0123(6) -0.0002(5)
C3 0.0352(8) 0.0289(7) 0.0278(8) -0.0014(6) 0.0102(6) -0.0005(6)
C4 0.0381(9) 0.0270(7) 0.0298(8) -0.0008(6) 0.0121(7) 0.0034(6)
C5 0.0415(9) 0.0214(7) 0.0325(8) -0.0019(6) 0.0110(7) 0.0021(5)
C6 0.0479(11) 0.0362(9) 0.0440(10) -0.0123(8) 0.0072(8) 0.0020(7)
C7 0.0455(10) 0.0351(8) 0.0382(9) -0.0029(7) 0.0043(8) -0.0028(7)
C8 0.0527(13) 0.0540(12) 0.0541(13) -0.0059(10) -0.0051(10) -0.0042(10)
C9 0.0747(17) 0.0651(14) 0.0440(12) 0.0007(12) -0.0131(12) 0.0005(10)
C10 0.0857(19) 0.0690(16) 0.0419(12) -0.0066(14) -0.0074(12) 0.0171(11)
C11 0.0666(15) 0.0648(14) 0.0371(11) -0.0145(12) 0.0024(10) 0.0153(10)
C12 0.0423(10) 0.0312(8) 0.0323(8) -0.0002(7) 0.0037(7) 0.0014(6)
C13 0.0425(9) 0.0249(7) 0.0333(8) 0.0010(6) 0.0125(7) -0.0001(6)
C14 0.0493(11) 0.0319(9) 0.0566(12) 0.0031(7) 0.0244(9) 0.0042(8)
C15 0.0636(14) 0.0463(11) 0.0713(15) 0.0165(10) 0.0374(12) 0.0082(10)
C16 0.0875(17) 0.0362(10) 0.0772(16) 0.0214(11) 0.0414(14) 0.0095(10)
C17 0.0811(15) 0.0266(9) 0.0635(13) 0.0026(9) 0.0305(12) 0.0037(8)
C18 0.0527(10) 0.0270(8) 0.0346(9) -0.0027(7) 0.0138(8) -0.0004(6)
N19 0.0509(9) 0.0278(7) 0.0466(9) -0.0101(6) 0.0189(7) 0.0019(6)
C20 0.0409(9) 0.0311(8) 0.0306(8) -0.0066(6) 0.0126(7) -0.0006(6)
C21 0.0426(10) 0.0386(8) 0.0306(8) -0.0029(7) 0.0103(7) -0.0031(6)
C22 0.0482(11) 0.0452(10) 0.0343(9) -0.0074(8) 0.0070(8) -0.0067(7)
C23 0.0465(11) 0.0517(11) 0.0345(9) -0.0094(8) 0.0083(8) -0.0053(8)
C24 0.0434(10) 0.0489(10) 0.0410(10) -0.0082(8) 0.0066(8) 0.0012(8)
C25 0.0507(13) 0.0787(16) 0.0454(12) -0.0132(11) 0.0094(10) -0.0086(11)
C26 0.0565(14) 0.0903(18) 0.0471(13) -0.0210(12) 0.0015(11) -0.0015(12)
C27 0.0457(13) 0.0854(17) 0.0610(15) -0.0144(12) -0.0027(12) 0.0109(13)
C28 0.0433(12) 0.0678(14) 0.0661(15) 0.0004(10) 0.0134(11) 0.0110(11)
C29 0.0477(11) 0.0452(10) 0.0470(11) -0.0017(8) 0.0097(9) 0.0036(8)
C30 0.0451(10) 0.0345(8) 0.0319(8) -0.0037(7) 0.0086(7) 0.0055(6)
C31 0.0698(15) 0.0514(12) 0.0550(13) 0.0172(10) 0.0266(11) 0.0201(10)
C32 0.099(2) 0.0674(16) 0.0767(18) 0.0364(15) 0.0275(16) 0.0332(13)
C33 0.110(2) 0.0707(17) 0.0716(18) 0.0181(16) 0.0212(16) 0.0450(14)
C34 0.088(2) 0.0803(18) 0.0648(16) -0.0002(15) 0.0285(15) 0.0406(14)
C35 0.0520(12) 0.0597(12) 0.0474(11) -0.0043(9) 0.0148(9) 0.0191(9)

loop_
_atom_type_symbol
_atom_type_description
_atom_type_scat_dispersion_real
_atom_type_scat_dispersion_imag
_atom_type_scat_source
C C 0.0033 0.0016 'International Tables Vol C Tables 4.2.6.8 and 6.1.1.4'
H H 0.0000 0.0000 'International Tables Vol C Tables 4.2.6.8 and 6.1.1.4'
N N 0.0061 0.0033 'International Tables Vol C Tables 4.2.6.8 and 6.1.1.4'
O O 0.0106 0.0060 'International Tables Vol C Tables 4.2.6.8 and 6.1.1.4'
Cl Cl 0.1484 0.1585 'International Tables Vol C Tables 4.2.6.8 and 6.1.1.4'

loop_
_geom_angle_atom_site_label_1
_geom_angle_atom_site_label_2
_geom_angle_atom_site_label_3
_geom_angle_site_symmetry_3
_geom_angle
C2 N1 C12 . 118.26(12)
C2 N1 C5 . 109.06(12)
C12 N1 C5 . 107.95(12)
N1 C2 C13 . 118.61(13)
N1 C2 C20 . 109.76(12)
C13 C2 C20 . 102.13(12)
N1 C2 C3 . 100.47(11)
C13 C2 C3 . 115.67(12)
C20 C2 C3 . 110.30(13)
C21 C3 C4 . 114.31(13)
C21 C3 C2 . 115.41(13)
C4 C3 C2 . 101.60(12)
C21 C3 H3 . 109.7(10)
C4 C3 H3 . 110.0(10)
C2 C3 H3 . 105.2(10)
C30 C4 C5 . 114.34(13)
C30 C4 C3 . 114.43(14)
C5 C4 C3 . 101.26(12)
C30 C4 H4 . 107.5(11)
C5 C4 H4 . 110.7(10)
C3 C4 H4 . 108.5(11)
N1 C5 C4 . 105.40(12)
N1 C5 C6 . 104.99(13)
C4 C5 C6 . 120.61(15)
N1 C5 H5 . 109.2(10)
C4 C5 H5 . 106.2(10)
C6 C5 H5 . 110.0(10)
C7 C6 C5 . 100.60(14)
C7 C6 H6A . 108.3(12)
C5 C6 H6A . 112.1(11)
C7 C6 H6B . 113.7(13)
C5 C6 H6B . 113.1(12)
H6A C6 H6B . 108.8(17)
C8 C7 C12 . 110.28(16)
C8 C7 C6 . 121.29(18)
C12 C7 C6 . 101.50(14)
C8 C7 H7 . 110.4(11)
C12 C7 H7 . 105.5(11)
C6 C7 H7 . 106.6(11)
C7 C8 C9 . 108.8(2)
C7 C8 H8A . 110.0(16)
C9 C8 H8A . 109.6(17)
C7 C8 H8B . 108.9(14)
C9 C8 H8B . 108.6(14)
H8A C8 H8B . 111(2)
C8 C9 C10 . 112.7(2)
C8 C9 H9A . 107.0(18)
C10 C9 H9A . 111.1(18)
C8 C9 H9B . 108.0(17)
C10 C9 H9B . 107.1(17)
H9A C9 H9B . 111(2)
C9 C10 C11 . 113.0(2)
C9 C10 H10A . 109.3(16)
C11 C10 H10A . 108.5(15)
C9 C10 H10B . 112.7(17)
C11 C10 H10B . 111.4(16)
H10A C10 H10B . 101(2)
C12 C11 C10 . 109.3(2)
C12 C11 H11A . 107.4(15)
C10 C11 H11A . 111.0(15)
C12 C11 H11B . 107.6(16)
C10 C11 H11B . 109.4(16)
H11A C11 H11B . 112(2)
N1 C12 C11 . 116.32(16)
N1 C12 C7 . 103.32(13)
C11 C12 C7 . 111.52(16)
N1 C12 H12 . 109.7(11)
C11 C12 H12 . 108.4(11)
C7 C12 H12 . 107.1(11)
C14 C13 C18 . 119.22(15)
C14 C13 C2 . 132.56(14)
C18 C13 C2 . 108.19(14)
C13 C14 C15 . 119.51(18)
C13 C14 H14 . 119.9(13)
C15 C14 H14 . 120.6(13)
C16 C15 C14 . 120.2(2)
C16 C15 H15 . 120.6(14)
C14 C15 H15 . 119.1(14)
C15 C16 C17 . 121.36(19)
C15 C16 H16 . 120.5(17)
C17 C16 H16 . 117.9(17)
C18 C17 C16 . 117.80(19)
C18 C17 H17 . 119.4(16)
C16 C17 H17 . 122.8(16)
C17 C18 C13 . 121.94(18)
C17 C18 N19 . 128.15(16)
C13 C18 N19 . 109.91(14)
C20 N19 C18 . 111.69(14)
C20 N19 H19 . 122.8(14)
C18 N19 H19 . 125.3(14)
O1 C20 N19 . 127.43(15)
O1 C20 C2 . 124.52(14)
N19 C20 C2 . 108.05(14)
O2 C21 C22 . 119.38(16)
O2 C21 C3 . 120.18(16)
C22 C21 C3 . 120.41(15)
C23 C22 C21 . 126.20(17)
C23 C22 H22 . 119.5(12)
C21 C22 H22 . 114.2(12)
C22 C23 C24 . 125.92(18)
C22 C23 H23 . 118.3(13)
C24 C23 H23 . 115.8(13)
C29 C24 C25 . 116.90(18)
C29 C24 C23 . 121.74(18)
C25 C24 C23 . 121.34(19)
C26 C25 C24 . 121.6(2)
C26 C25 H25 . 121.6(16)
C24 C25 H25 . 116.5(16)
C27 C26 C25 . 120.0(2)
C27 C26 H26 . 118.6(15)
C25 C26 H26 . 121.3(15)
C26 C27 C28 . 120.7(2)
C26 C27 H27 . 122(2)
C28 C27 H27 . 118(2)
C27 C28 C29 . 119.3(2)
C27 C28 H28 . 122.5(14)
C29 C28 H28 . 118.2(14)
C28 C29 C24 . 121.6(2)
C28 C29 Cl1 . 117.56(17)
C24 C29 Cl1 . 120.87(15)
C31 C30 C35 . 116.47(17)
C31 C30 C4 . 121.03(16)
C35 C30 C4 . 122.47(17)
C32 C31 C30 . 122.0(2)
C32 C31 H31 . 121.6(17)
C30 C31 H31 . 116.2(16)
C33 C32 C31 . 119.7(3)
C33 C32 H32 . 123.2(19)
C31 C32 H32 . 117.0(19)
C34 C33 C32 . 120.0(2)
C34 C33 H33 . 122(2)
C32 C33 H33 . 118(2)
C33 C34 C35 . 119.9(2)
C33 C34 H34 . 122(2)
C35 C34 H34 . 118(2)
C30 C35 C34 . 121.8(2)
C30 C35 Cl2 1 120.44(15)
C34 C35 Cl2 1 117.75(18)
C30 C35 Cl2 . 120.44(15)
C34 C35 Cl2 . 117.75(18)

loop_
_geom_bond_atom_site_label_1
_geom_bond_atom_site_label_2
_geom_bond_site_symmetry_2
_geom_bond_distance
Cl1 C29 . 1.737(2)
Cl2 C35 . 1.742(2)
O1 C20 . 1.214(2)
O2 C21 . 1.213(2)
N1 C2 . 1.4659(19)
N1 C12 . 1.469(2)
N1 C5 . 1.5035(19)
C2 C13 . 1.518(2)
C2 C20 . 1.549(2)
C2 C3 . 1.551(2)
C3 C21 . 1.516(2)
C3 C4 . 1.537(2)
C3 H3 . 0.980(18)
C4 C30 . 1.514(2)
C4 C5 . 1.532(2)
C4 H4 . 0.968(18)
C5 C6 . 1.533(3)
C5 H5 . 0.977(18)
C6 C7 . 1.528(3)
C6 H6A . 1.00(2)
C6 H6B . 1.00(2)
C7 C8 . 1.514(3)
C7 C12 . 1.517(2)
C7 H7 . 0.978(19)
C8 C9 . 1.519(4)
C8 H8A . 0.97(3)
C8 H8B . 0.97(2)
C9 C10 . 1.522(4)
C9 H9A . 0.98(3)
C9 H9B . 0.99(3)
C10 C11 . 1.525(3)
C10 H10A . 0.96(3)
C10 H10B . 0.97(3)
C11 C12 . 1.507(3)
C11 H11A . 0.98(3)
C11 H11B . 0.98(3)
C12 H12 . 0.993(19)
C13 C14 . 1.379(2)
C13 C18 . 1.392(2)
C14 C15 . 1.388(3)
C14 H14 . 0.92(2)
C15 C16 . 1.378(3)
C15 H15 . 0.97(3)
C16 C17 . 1.382(3)
C16 H16 . 0.93(3)
C17 C18 . 1.378(3)
C17 H17 . 0.92(3)
C18 N19 . 1.411(2)
N19 C20 . 1.351(2)
N19 H19 . 0.86(2)
C21 C22 . 1.466(3)
C22 C23 . 1.329(3)
C22 H22 . 0.97(2)
C23 C24 . 1.458(3)
C23 H23 . 0.92(2)
C24 C29 . 1.394(3)
C24 C25 . 1.400(3)
C25 C26 . 1.373(3)
C25 H25 . 0.95(3)
C26 C27 . 1.367(4)
C26 H26 . 0.99(3)
C27 C28 . 1.375(4)
C27 H27 . 0.89(3)
C28 C29 . 1.388(3)
C28 H28 . 0.97(2)
C30 C31 . 1.382(3)
C30 C35 . 1.385(2)
C31 C32 . 1.382(3)
C31 H31 . 0.93(3)
C32 C33 . 1.369(4)
C32 H32 . 0.91(3)
C33 C34 . 1.357(4)
C33 H33 . 0.92(4)
C34 C35 . 1.387(3)
C34 H34 . 0.90(3)
C35 Cl2 1 1.742(2)

loop_
_geom_hbond_atom_site_label_D
_geom_hbond_atom_site_label_H
_geom_hbond_atom_site_label_A
_geom_hbond_site_symmetry_A
_geom_hbond_distance_DH
_geom_hbond_distance_HA
_geom_hbond_distance_DA
_geom_hbond_angle_DHA
C4 H4 Cl2 1 0.968(18) 2.515(18) 3.0895(16) 118.0(13)
N19 H19 O1 4_545 0.86(2) 2.54(2) 3.222(2) 136.0(18)
C17 H17 O1 4_545 0.92(3) 2.50(3) 3.253(3) 140(2)
C22 H22 O2 7_565 0.97(2) 2.57(2) 3.522(2) 166.3(17)
C25 H25 O2 7_565 0.95(3) 2.43(3) 3.366(3) 171(2)

loop_
_geom_torsion_atom_site_label_1
_geom_torsion_atom_site_label_2
_geom_torsion_atom_site_label_3
_geom_torsion_atom_site_label_4
_geom_torsion_site_symmetry_1
_geom_torsion_site_symmetry_4
_geom_torsion
C12 N1 C2 C13 . . -27.37(19)
C5 N1 C2 C13 . . 96.41(15)
C12 N1 C2 C20 . . 89.38(16)
C5 N1 C2 C20 . . -146.84(13)
C12 N1 C2 C3 . . -154.43(13)
C5 N1 C2 C3 . . -30.65(15)
N1 C2 C3 C21 . . 169.87(13)
C13 C2 C3 C21 . . 40.89(19)
C20 C2 C3 C21 . . -74.35(17)
N1 C2 C3 C4 . . 45.62(14)
C13 C2 C3 C4 . . -83.36(15)
C20 C2 C3 C4 . . 161.40(12)
C21 C3 C4 C30 . . 68.36(18)
C2 C3 C4 C30 . . -166.65(13)
C21 C3 C4 C5 . . -168.14(14)
C2 C3 C4 C5 . . -43.14(14)
C2 N1 C5 C4 . . 4.06(16)
C12 N1 C5 C4 . . 133.74(13)
C2 N1 C5 C6 . . -124.30(14)
C12 N1 C5 C6 . . 5.38(17)
C30 C4 C5 N1 . . 148.21(14)
C3 C4 C5 N1 . . 24.64(15)
C30 C4 C5 C6 . . -93.44(18)
C3 C4 C5 C6 . . 142.99(15)
N1 C5 C6 C7 . . -31.18(17)
C4 C5 C6 C7 . . -149.73(15)
C5 C6 C7 C8 . . 167.58(17)
C5 C6 C7 C12 . . 45.07(17)
C12 C7 C8 C9 . . -58.8(2)
C6 C7 C8 C9 . . -177.02(19)
C7 C8 C9 C10 . . 54.5(3)
C8 C9 C10 C11 . . -52.3(4)
C9 C10 C11 C12 . . 51.9(3)
C2 N1 C12 C11 . . -90.1(2)
C5 N1 C12 C11 . . 145.60(17)
C2 N1 C12 C7 . . 147.41(14)
C5 N1 C12 C7 . . 23.08(17)
C10 C11 C12 N1 . . -174.89(18)
C10 C11 C12 C7 . . -56.8(3)
C8 C7 C12 N1 . . -172.44(16)
C6 C7 C12 N1 . . -42.64(18)
C8 C7 C12 C11 . . 61.9(2)
C6 C7 C12 C11 . . -168.31(18)
N1 C2 C13 C14 . . -56.7(3)
C20 C2 C13 C14 . . -177.40(19)
C3 C2 C13 C14 . . 62.8(3)
N1 C2 C13 C18 . . 121.44(15)
C20 C2 C13 C18 . . 0.70(17)
C3 C2 C13 C18 . . -119.10(15)
C18 C13 C14 C15 . . 0.8(3)
C2 C13 C14 C15 . . 178.76(19)
C13 C14 C15 C16 . . 0.2(4)
C14 C15 C16 C17 . . -1.1(4)
C15 C16 C17 C18 . . 1.0(4)
C16 C17 C18 C13 . . 0.0(3)
C16 C17 C18 N19 . . -179.6(2)
C14 C13 C18 C17 . . -0.9(3)
C2 C13 C18 C17 . . -179.32(18)
C14 C13 C18 N19 . . 178.74(16)
C2 C13 C18 N19 . . 0.34(19)
C17 C18 N19 C20 . . 178.2(2)
C13 C18 N19 C20 . . -1.4(2)
C18 N19 C20 O1 . . -178.11(17)
C18 N19 C20 C2 . . 1.9(2)
N1 C2 C20 O1 . . 51.7(2)
C13 C2 C20 O1 . . 178.44(17)
C3 C2 C20 O1 . . -58.1(2)
N1 C2 C20 N19 . . -128.25(14)
C13 C2 C20 N19 . . -1.55(17)
C3 C2 C20 N19 . . 121.95(15)
C4 C3 C21 O2 . . 37.5(2)
C2 C3 C21 O2 . . -79.8(2)
C4 C3 C21 C22 . . -140.45(16)
C2 C3 C21 C22 . . 102.23(18)
O2 C21 C22 C23 . . -170.3(2)
C3 C21 C22 C23 . . 7.7(3)
C21 C22 C23 C24 . . 172.42(18)
C22 C23 C24 C29 . . 170.9(2)
C22 C23 C24 C25 . . -10.8(3)
C29 C24 C25 C26 . . -1.1(3)
C23 C24 C25 C26 . . -179.5(2)
C24 C25 C26 C27 . . 0.4(4)
C25 C26 C27 C28 . . 0.1(4)
C26 C27 C28 C29 . . 0.1(4)
C27 C28 C29 C24 . . -0.8(3)
C27 C28 C29 Cl1 . . -179.73(19)
C25 C24 C29 C28 . . 1.2(3)
C23 C24 C29 C28 . . 179.63(19)
C25 C24 C29 Cl1 . . -179.81(17)
C23 C24 C29 Cl1 . . -1.4(3)
C5 C4 C30 C31 . . -60.8(2)
C3 C4 C30 C31 . . 55.4(2)
C5 C4 C30 C35 . . 117.3(2)
C3 C4 C30 C35 . . -126.51(19)
C35 C30 C31 C32 . . -0.3(4)
C4 C30 C31 C32 . . 177.9(2)
C30 C31 C32 C33 . . -0.7(5)
C31 C32 C33 C34 . . 0.7(5)
C32 C33 C34 C35 . . 0.3(5)
C31 C30 C35 C34 . . 1.3(3)
C4 C30 C35 C34 . . -176.9(2)
C31 C30 C35 Cl2 . 1 -178.35(18)
C4 C30 C35 Cl2 . 1 3.4(3)
C31 C30 C35 Cl2 . . -178.35(18)
C4 C30 C35 Cl2 . . 3.4(3)
C33 C34 C35 C30 . . -1.3(4)
C33 C34 C35 Cl2 . 1 178.4(3)
C33 C34 C35 Cl2 . . 178.4(3)
Cl2 Cl2 C35 C30 1 . 0.00(4)
Cl2 Cl2 C35 C34 1 . 0.00(2)
